data_4087639
loop_
_publ_author_name
'Speck, J. Matth\"aus'
'Korb, Marcus'
'Schade, Alexander'
'Spange, Stefan'
'Lang, Heinrich'

_publ_section_title
;
 Ferrocenes Bridged by Ethylenediamino Thiophene: Varying Charge Transfer
 Properties in a Series of 3,4-Di-N-substituted 2,5-Diferrocenyl
 Thiophenes
;
_journal_issue 15
_journal_name_full Organometallics
_journal_page_first 3788
_journal_paper_doi 10.1021/acs.organomet.5b00450
_journal_volume 34
_journal_year 2015
_chemical_formula_moiety 'C26 H20 Fe2 N2 S'
_chemical_formula_sum 'C26 H20 Fe2 N2 S'
_chemical_formula_weight 504.20
_space_group_crystal_system monoclinic
_space_group_IT_number 14
_space_group_name_Hall '-P 2ybc'
_space_group_name_H-M_alt 'P 1 21/c 1'
_atom_sites_solution_hydrogens geom
_atom_sites_solution_primary direct
_atom_sites_solution_secondary difmap
_audit_creation_method SHELXL-97
_cell_angle_alpha 90.00
_cell_angle_beta 93.875(5)
_cell_angle_gamma 90.00
_cell_formula_units_Z 4
_cell_length_a 11.3226(6)
_cell_length_b 13.7160(7)
_cell_length_c 12.9074(6)
_cell_measurement_reflns_used 4219
_cell_measurement_temperature 109.9(2)
_cell_measurement_theta_max 28.1170
_cell_measurement_theta_min 3.4660
_cell_volume 1999.95(17)
_computing_cell_refinement
;
CrysAlisPro, Agilent Technologies,
Version 1.171.36.28 (release 01-02-2013 CrysAlis171 .NET)
(compiled Feb  1 2013,16:14:44)
;
_computing_data_collection
;
CrysAlisPro, Agilent Technologies,
Version 1.171.36.28 (release 01-02-2013 CrysAlis171 .NET)
(compiled Feb  1 2013,16:14:44)
;
_computing_data_reduction
;
CrysAlisPro, Agilent Technologies,
Version 1.171.36.28 (release 01-02-2013 CrysAlis171 .NET)
(compiled Feb  1 2013,16:14:44)
;
_computing_structure_refinement 'SHELXL-97 (Sheldrick, 1997)'
_computing_structure_solution 'SHELXS-97 (Sheldrick, 1990)'
_diffrn_ambient_temperature 109.9(2)
_diffrn_measured_fraction_theta_full 0.995
_diffrn_measured_fraction_theta_max 0.995
_diffrn_measurement_device_type 'oxford gemini s'
_diffrn_measurement_method '\w scans'
_diffrn_radiation_monochromator graphite
_diffrn_radiation_source 'fine-focus sealed tube'
_diffrn_radiation_type MoK\a
_diffrn_radiation_wavelength 0.71073
_diffrn_reflns_av_R_equivalents 0.0642
_diffrn_reflns_av_sigmaI/netI 0.0528
_diffrn_reflns_limit_h_max 13
_diffrn_reflns_limit_h_min -13
_diffrn_reflns_limit_k_max 15
_diffrn_reflns_limit_k_min -16
_diffrn_reflns_limit_l_max 15
_diffrn_reflns_limit_l_min -15
_diffrn_reflns_number 15163
_diffrn_reflns_theta_full 26.00
_diffrn_reflns_theta_max 26.00
_diffrn_reflns_theta_min 2.97
_diffrn_standards_decay_% 0
_diffrn_standards_interval_count 50
_diffrn_standards_interval_time 10
_diffrn_standards_number 2
_exptl_absorpt_coefficient_mu 1.573
_exptl_absorpt_correction_T_max 1.00000
_exptl_absorpt_correction_T_min 0.80664
_exptl_absorpt_correction_type multi-scan
_exptl_absorpt_process_details
;
CrysAlisPro, Agilent Technologies,
Version 1.171.36.28 (release 01-02-2013 CrysAlis171 .NET)
(compiled Feb  1 2013,16:14:44)
Empirical absorption correction using spherical harmonics,
 implemented in SCALE3 ABSPACK scaling algorithm.
;
_exptl_crystal_colour brown
_exptl_crystal_density_diffrn 1.675
_exptl_crystal_density_method 'not measured'
_exptl_crystal_description plate
_exptl_crystal_F_000 1032
_exptl_crystal_size_max 0.4
_exptl_crystal_size_mid 0.3
_exptl_crystal_size_min 0.02
_refine_diff_density_max 1.458
_refine_diff_density_min -0.597
_refine_diff_density_rms 0.138
_refine_ls_extinction_method none
_refine_ls_goodness_of_fit_ref 1.061
_refine_ls_hydrogen_treatment constr
_refine_ls_matrix_type full
_refine_ls_number_parameters 280
_refine_ls_number_reflns 3908
_refine_ls_number_restraints 0
_refine_ls_restrained_S_all 1.061
_refine_ls_R_factor_all 0.0728
_refine_ls_R_factor_gt 0.0588
_refine_ls_shift/su_max 0.000
_refine_ls_shift/su_mean 0.000
_refine_ls_structure_factor_coef Fsqd
_refine_ls_weighting_details 'calc w=1/[\s^2^(Fo^2^)+(0.0784P)^2^+3.5574P] where P=(Fo^2^+2Fc^2^)/3'
_refine_ls_weighting_scheme calc
_refine_ls_wR_factor_gt 0.1407
_refine_ls_wR_factor_ref 0.1483
_reflns_number_gt 3203
_reflns_number_total 3908
_reflns_threshold_expression >2sigma(I)
_cod_data_source_file om5b00450_si_002.cif
_cod_data_source_block JMS-126
_cod_original_sg_symbol_H-M 'P 21/c'
_cod_database_code 4087639

loop_
_symmetry_equiv_pos_as_xyz
'x, y, z'
'-x, y+1/2, -z+1/2'
'-x, -y, -z'
'x, -y-1/2, z-1/2'

loop_
_atom_site_label
_atom_site_type_symbol
_atom_site_fract_x
_atom_site_fract_y
_atom_site_fract_z
_atom_site_U_iso_or_equiv
_atom_site_adp_type
_atom_site_occupancy
_atom_site_symmetry_multiplicity
_atom_site_calc_flag
_atom_site_refinement_flags
Fe2 Fe 0.87838(5) 0.15205(4) 0.29967(4) 0.01782(19) Uani 1 1 d .
Fe1 Fe 0.26279(6) 0.33325(4) 0.55134(4) 0.01888(19) Uani 1 1 d .
S1 S 0.56838(10) 0.25549(8) 0.44633(8) 0.0198(3) Uani 1 1 d .
N2 N 0.5473(3) 0.0203(3) 0.2779(3) 0.0222(8) Uani 1 1 d .
C5 C 0.3763(4) -0.0440(3) 0.3584(3) 0.0236(10) Uani 1 1 d .
H5 H 0.3233 -0.0958 0.3591 0.028 Uiso 1 1 calc R
C21 C 0.7383(4) 0.1641(3) 0.1929(3) 0.0232(10) Uani 1 1 d .
H21 H 0.6989 0.1126 0.1590 0.028 Uiso 1 1 calc R
N1 N 0.3641(3) 0.0283(2) 0.4240(3) 0.0185(8) Uani 1 1 d .
C20 C 0.8369(4) 0.2152(4) 0.1577(3) 0.0266(10) Uani 1 1 d .
H20 H 0.8723 0.2034 0.0959 0.032 Uiso 1 1 calc R
C11 C 0.4064(4) 0.2838(3) 0.6397(3) 0.0243(10) Uani 1 1 d .
H11 H 0.4785 0.3160 0.6501 0.029 Uiso 1 1 calc R
C6 C 0.4680(4) -0.0473(3) 0.2853(3) 0.0230(10) Uani 1 1 d .
H6 H 0.4701 -0.1007 0.2411 0.028 Uiso 1 1 calc R
C8 C 0.2562(4) 0.1849(3) 0.5704(3) 0.0182(9) Uani 1 1 d .
H8 H 0.2134 0.1411 0.5277 0.022 Uiso 1 1 calc R
C23 C 0.9768(4) 0.1230(3) 0.4359(3) 0.0263(10) Uani 1 1 d .
H23 H 0.9903 0.1650 0.4920 0.032 Uiso 1 1 calc R
C10 C 0.3068(4) 0.2943(4) 0.7012(3) 0.0271(10) Uani 1 1 d .
H10 H 0.3031 0.3339 0.7594 0.033 Uiso 1 1 calc R
C3 C 0.5391(4) 0.0971(3) 0.3458(3) 0.0182(9) Uani 1 1 d .
C4 C 0.6133(4) 0.1777(3) 0.3517(3) 0.0175(9) Uani 1 1 d .
C19 C 0.8726(4) 0.2873(3) 0.2322(3) 0.0243(10) Uani 1 1 d .
H19 H 0.9356 0.3304 0.2281 0.029 Uiso 1 1 calc R
C1 C 0.4509(4) 0.1843(3) 0.4791(3) 0.0168(9) Uani 1 1 d .
C17 C 0.7101(4) 0.2059(3) 0.2899(3) 0.0188(9) Uani 1 1 d .
C2 C 0.4475(4) 0.1003(3) 0.4182(3) 0.0178(9) Uani 1 1 d .
C18 C 0.7948(4) 0.2820(3) 0.3145(3) 0.0213(9) Uani 1 1 d .
H18 H 0.7983 0.3209 0.3736 0.026 Uiso 1 1 calc R
C9 C 0.2142(4) 0.2337(3) 0.6579(3) 0.0234(10) Uani 1 1 d .
H9 H 0.1393 0.2271 0.6825 0.028 Uiso 1 1 calc R
C22 C 0.8818(4) 0.0563(3) 0.4205(3) 0.0240(10) Uani 1 1 d .
H22 H 0.8214 0.0469 0.4649 0.029 Uiso 1 1 calc R
C12 C 0.2731(5) 0.3991(4) 0.4114(4) 0.0365(13) Uani 1 1 d .
H12 H 0.3195 0.3784 0.3587 0.044 Uiso 1 1 calc R
C7 C 0.3752(4) 0.2149(3) 0.5596(3) 0.0184(9) Uani 1 1 d .
C24 C 1.0474(4) 0.1139(4) 0.3499(4) 0.0305(11) Uani 1 1 d .
H24 H 1.1156 0.1494 0.3396 0.037 Uiso 1 1 calc R
C13 C 0.1552(5) 0.3714(4) 0.4234(4) 0.0322(11) Uani 1 1 d .
H13 H 0.1096 0.3301 0.3797 0.039 Uiso 1 1 calc R
C25 C 0.9973(5) 0.0424(3) 0.2828(4) 0.0313(12) Uani 1 1 d .
H25 H 1.0266 0.0221 0.2207 0.038 Uiso 1 1 calc R
C26 C 0.8945(5) 0.0064(3) 0.3260(4) 0.0293(11) Uani 1 1 d .
H26 H 0.8442 -0.0415 0.2973 0.035 Uiso 1 1 calc R
C15 C 0.2133(6) 0.4749(4) 0.5565(4) 0.0413(14) Uani 1 1 d .
H15 H 0.2125 0.5132 0.6160 0.050 Uiso 1 1 calc R
C14 C 0.1183(5) 0.4176(4) 0.5137(4) 0.0358(12) Uani 1 1 d .
H14 H 0.0443 0.4114 0.5403 0.043 Uiso 1 1 calc R
C16 C 0.3095(5) 0.4639(4) 0.4935(5) 0.0431(14) Uani 1 1 d .
H16 H 0.3831 0.4937 0.5037 0.052 Uiso 1 1 calc R

loop_
_atom_site_aniso_label
_atom_site_aniso_U_11
_atom_site_aniso_U_22
_atom_site_aniso_U_33
_atom_site_aniso_U_23
_atom_site_aniso_U_13
_atom_site_aniso_U_12
Fe2 0.0210(4) 0.0165(3) 0.0160(3) 0.0014(2) 0.0013(2) 0.0000(2)
Fe1 0.0230(4) 0.0175(3) 0.0162(3) -0.0013(2) 0.0021(2) 0.0004(2)
S1 0.0228(6) 0.0193(5) 0.0172(5) -0.0024(4) 0.0017(4) -0.0014(4)
N2 0.028(2) 0.0226(19) 0.0159(17) -0.0005(15) -0.0002(15) 0.0023(16)
C5 0.031(3) 0.017(2) 0.022(2) 0.0022(17) -0.0053(19) -0.0057(19)
C21 0.028(2) 0.026(2) 0.015(2) 0.0015(17) -0.0022(18) 0.0013(19)
N1 0.0217(19) 0.0180(18) 0.0151(17) 0.0042(14) -0.0043(14) 0.0016(15)
C20 0.026(2) 0.037(3) 0.017(2) 0.0081(19) 0.0005(18) 0.006(2)
C11 0.023(2) 0.033(3) 0.016(2) -0.0023(19) -0.0044(17) -0.001(2)
C6 0.035(3) 0.016(2) 0.018(2) -0.0057(17) 0.0014(19) 0.0018(19)
C8 0.025(2) 0.014(2) 0.015(2) 0.0013(16) -0.0014(17) -0.0019(17)
C23 0.029(3) 0.026(2) 0.022(2) 0.0024(19) -0.0069(19) 0.006(2)
C10 0.035(3) 0.036(3) 0.010(2) -0.0055(19) 0.0019(18) -0.001(2)
C3 0.021(2) 0.019(2) 0.0139(19) -0.0014(16) -0.0028(16) 0.0029(17)
C4 0.023(2) 0.018(2) 0.0112(19) -0.0008(16) -0.0008(16) 0.0058(17)
C19 0.026(2) 0.016(2) 0.031(2) 0.0089(19) 0.0007(19) 0.0035(19)
C1 0.018(2) 0.018(2) 0.0136(19) 0.0009(16) -0.0040(16) -0.0033(17)
C17 0.020(2) 0.019(2) 0.016(2) 0.0030(16) -0.0040(16) 0.0044(18)
C2 0.020(2) 0.021(2) 0.0121(19) 0.0027(16) -0.0035(16) 0.0020(17)
C18 0.024(2) 0.013(2) 0.026(2) 0.0025(17) -0.0025(18) 0.0031(18)
C9 0.027(2) 0.029(2) 0.015(2) 0.0077(18) 0.0066(18) 0.000(2)
C22 0.024(2) 0.029(2) 0.020(2) 0.0095(19) 0.0021(18) 0.003(2)
C12 0.044(3) 0.038(3) 0.029(3) 0.015(2) 0.016(2) 0.016(3)
C7 0.024(2) 0.017(2) 0.0138(19) 0.0036(16) -0.0051(16) 0.0022(18)
C24 0.020(2) 0.034(3) 0.037(3) 0.011(2) 0.001(2) 0.003(2)
C13 0.042(3) 0.026(3) 0.027(2) 0.008(2) -0.004(2) 0.004(2)
C25 0.048(3) 0.026(2) 0.022(2) 0.005(2) 0.011(2) 0.016(2)
C26 0.042(3) 0.016(2) 0.029(3) 0.0050(18) -0.003(2) 0.002(2)
C15 0.063(4) 0.017(2) 0.044(3) -0.003(2) 0.004(3) 0.011(3)
C14 0.035(3) 0.035(3) 0.039(3) 0.013(2) 0.010(2) 0.019(2)
C16 0.045(3) 0.023(3) 0.060(4) 0.018(3) 0.002(3) -0.006(2)

loop_
_atom_type_symbol
_atom_type_description
_atom_type_scat_dispersion_real
_atom_type_scat_dispersion_imag
_atom_type_scat_source
C C 0.0033 0.0016 'International Tables Vol C Tables 4.2.6.8 and 6.1.1.4'
H H 0.0000 0.0000 'International Tables Vol C Tables 4.2.6.8 and 6.1.1.4'
N N 0.0061 0.0033 'International Tables Vol C Tables 4.2.6.8 and 6.1.1.4'
Fe Fe 0.3463 0.8444 'International Tables Vol C Tables 4.2.6.8 and 6.1.1.4'
O O 0.0106 0.0060 'International Tables Vol C Tables 4.2.6.8 and 6.1.1.4'
P P 0.1023 0.0942 'International Tables Vol C Tables 4.2.6.8 and 6.1.1.4'
S S 0.1246 0.1234 'International Tables Vol C Tables 4.2.6.8 and 6.1.1.4'

loop_
_geom_angle_atom_site_label_1
_geom_angle_atom_site_label_2
_geom_angle_atom_site_label_3
_geom_angle
C26 Fe2 C18 152.03(19)
C26 Fe2 C21 104.48(19)
C18 Fe2 C21 69.27(18)
C26 Fe2 C22 40.70(18)
C18 Fe2 C22 118.55(18)
C21 Fe2 C22 122.96(19)
C26 Fe2 C17 116.0(2)
C18 Fe2 C17 41.37(17)
C21 Fe2 C17 41.15(17)
C22 Fe2 C17 104.45(17)
C26 Fe2 C25 40.6(2)
C18 Fe2 C25 166.2(2)
C21 Fe2 C25 118.51(19)
C22 Fe2 C25 68.16(18)
C17 Fe2 C25 151.7(2)
C26 Fe2 C24 67.9(2)
C18 Fe2 C24 128.7(2)
C21 Fe2 C24 154.7(2)
C22 Fe2 C24 67.91(19)
C17 Fe2 C24 164.11(19)
C25 Fe2 C24 40.2(2)
C26 Fe2 C19 163.95(19)
C18 Fe2 C19 40.92(18)
C21 Fe2 C19 68.76(18)
C22 Fe2 C19 155.17(19)
C17 Fe2 C19 69.10(18)
C25 Fe2 C19 128.66(19)
C24 Fe2 C19 111.61(19)
C26 Fe2 C20 125.2(2)
C18 Fe2 C20 68.54(18)
C21 Fe2 C20 40.60(18)
C22 Fe2 C20 161.2(2)
C17 Fe2 C20 68.64(17)
C25 Fe2 C20 109.19(19)
C24 Fe2 C20 122.91(19)
C19 Fe2 C20 40.50(19)
C26 Fe2 C23 68.24(19)
C18 Fe2 C23 108.56(18)
C21 Fe2 C23 161.22(19)
C22 Fe2 C23 40.47(19)
C17 Fe2 C23 124.95(18)
C25 Fe2 C23 67.98(19)
C24 Fe2 C23 40.41(19)
C19 Fe2 C23 122.61(19)
C20 Fe2 C23 157.4(2)
C15 Fe1 C16 40.8(2)
C15 Fe1 C12 68.6(2)
C16 Fe1 C12 41.1(2)
C15 Fe1 C14 40.8(2)
C16 Fe1 C14 68.5(2)
C12 Fe1 C14 68.2(2)
C15 Fe1 C10 105.7(2)
C16 Fe1 C10 122.0(2)
C12 Fe1 C10 159.6(2)
C14 Fe1 C10 121.1(2)
C15 Fe1 C11 120.9(2)
C16 Fe1 C11 106.4(2)
C12 Fe1 C11 123.7(2)
C14 Fe1 C11 157.0(2)
C10 Fe1 C11 41.08(18)
C15 Fe1 C9 122.2(2)
C16 Fe1 C9 158.4(2)
C12 Fe1 C9 158.8(2)
C14 Fe1 C9 107.0(2)
C10 Fe1 C9 40.84(19)
C11 Fe1 C9 68.95(19)
C15 Fe1 C8 159.3(2)
C16 Fe1 C8 159.1(2)
C12 Fe1 C8 123.54(19)
C14 Fe1 C8 123.9(2)
C10 Fe1 C8 68.56(18)
C11 Fe1 C8 68.71(18)
C9 Fe1 C8 40.67(17)
C15 Fe1 C13 68.4(2)
C16 Fe1 C13 68.5(2)
C12 Fe1 C13 40.3(2)
C14 Fe1 C13 40.5(2)
C10 Fe1 C13 157.7(2)
C11 Fe1 C13 160.5(2)
C9 Fe1 C13 122.8(2)
C8 Fe1 C13 108.97(19)
C15 Fe1 C7 157.7(2)
C16 Fe1 C7 122.7(2)
C12 Fe1 C7 108.89(18)
C14 Fe1 C7 160.7(2)
C10 Fe1 C7 68.52(18)
C11 Fe1 C7 40.76(17)
C9 Fe1 C7 68.38(17)
C8 Fe1 C7 40.54(17)
C13 Fe1 C7 124.98(18)
C4 S1 C1 95.3(2)
C6 N2 C3 115.0(4)
N1 C5 C6 123.5(4)
C20 C21 C17 108.1(4)
C20 C21 Fe2 70.4(3)
C17 C21 Fe2 69.6(2)
C5 N1 C2 113.9(4)
C21 C20 C19 108.7(4)
C21 C20 Fe2 69.1(2)
C19 C20 Fe2 69.6(2)
C7 C11 C10 107.7(4)
C7 C11 Fe1 70.5(2)
C10 C11 Fe1 69.4(3)
N2 C6 C5 123.7(4)
C9 C8 C7 108.1(4)
C9 C8 Fe1 69.2(2)
C7 C8 Fe1 70.1(2)
C22 C23 C24 107.3(4)
C22 C23 Fe2 69.0(2)
C24 C23 Fe2 69.4(3)
C9 C10 C11 108.1(4)
C9 C10 Fe1 69.7(2)
C11 C10 Fe1 69.5(2)
N2 C3 C4 125.3(4)
N2 C3 C2 121.1(4)
C4 C3 C2 113.6(4)
C3 C4 C17 131.3(4)
C3 C4 S1 109.0(3)
C17 C4 S1 119.6(3)
C20 C19 C18 107.8(4)
C20 C19 Fe2 69.9(3)
C18 C19 Fe2 68.9(2)
C2 C1 C7 130.3(4)
C2 C1 S1 108.7(3)
C7 C1 S1 120.9(3)
C21 C17 C18 107.3(4)
C21 C17 C4 126.5(4)
C18 C17 C4 126.2(4)
C21 C17 Fe2 69.3(2)
C18 C17 Fe2 69.1(2)
C4 C17 Fe2 127.4(3)
N1 C2 C1 123.8(4)
N1 C2 C3 122.8(4)
C1 C2 C3 113.3(4)
C19 C18 C17 108.1(4)
C19 C18 Fe2 70.2(2)
C17 C18 Fe2 69.6(2)
C8 C9 C10 108.1(4)
C8 C9 Fe1 70.1(2)
C10 C9 Fe1 69.4(2)
C26 C22 C23 108.2(4)
C26 C22 Fe2 69.5(2)
C23 C22 Fe2 70.5(2)
C13 C12 C16 108.4(5)
C13 C12 Fe1 70.7(3)
C16 C12 Fe1 69.3(3)
C8 C7 C11 108.0(4)
C8 C7 C1 126.5(4)
C11 C7 C1 125.5(4)
C8 C7 Fe1 69.4(2)
C11 C7 Fe1 68.8(2)
C1 C7 Fe1 125.6(3)
C25 C24 C23 108.6(4)
C25 C24 Fe2 69.7(3)
C23 C24 Fe2 70.2(3)
C12 C13 C14 107.8(5)
C12 C13 Fe1 69.0(3)
C14 C13 Fe1 69.1(3)
C24 C25 C26 108.1(4)
C24 C25 Fe2 70.2(3)
C26 C25 Fe2 69.4(3)
C25 C26 C22 107.8(4)
C25 C26 Fe2 70.0(3)
C22 C26 Fe2 69.8(3)
C16 C15 C14 108.1(5)
C16 C15 Fe1 69.7(3)
C14 C15 Fe1 70.0(3)
C15 C14 C13 108.2(5)
C15 C14 Fe1 69.2(3)
C13 C14 Fe1 70.4(3)
C15 C16 C12 107.5(5)
C15 C16 Fe1 69.6(3)
C12 C16 Fe1 69.6(3)

loop_
_geom_bond_atom_site_label_1
_geom_bond_atom_site_label_2
_geom_bond_distance
Fe2 C26 2.032(5)
Fe2 C18 2.032(4)
Fe2 C21 2.036(4)
Fe2 C22 2.037(4)
Fe2 C17 2.040(4)
Fe2 C25 2.040(5)
Fe2 C24 2.047(5)
Fe2 C19 2.049(4)
Fe2 C20 2.053(4)
Fe2 C23 2.056(4)
Fe1 C15 2.025(5)
Fe1 C16 2.026(5)
Fe1 C12 2.030(5)
Fe1 C14 2.036(5)
Fe1 C10 2.036(4)
Fe1 C11 2.038(5)
Fe1 C9 2.040(4)
Fe1 C8 2.051(4)
Fe1 C13 2.053(5)
Fe1 C7 2.061(4)
S1 C4 1.724(4)
S1 C1 1.726(4)
N2 C6 1.298(6)
N2 C3 1.378(5)
C5 N1 1.317(5)
C5 C6 1.451(7)
C21 C20 1.419(7)
C21 C17 1.432(6)
N1 C2 1.372(5)
C20 C19 1.420(7)
C11 C7 1.428(6)
C11 C10 1.430(6)
C8 C9 1.422(6)
C8 C7 1.425(6)
C23 C22 1.416(7)
C23 C24 1.417(7)
C10 C9 1.422(7)
C3 C4 1.387(6)
C3 C2 1.442(6)
C4 C17 1.451(6)
C19 C18 1.427(6)
C1 C2 1.395(6)
C1 C7 1.452(6)
C17 C18 1.438(6)
C22 C26 1.415(7)
C12 C13 1.406(8)
C12 C16 1.423(8)
C24 C25 1.403(7)
C13 C14 1.415(7)
C25 C26 1.412(7)
C15 C16 1.411(8)
C15 C14 1.414(8)
